data_7022015
loop_
_publ_author_name
'Chauhan, Rohit Singh'
'Kedarnath, G.'
'Wadawale, Amey'
'Slawin, Alexandra M. Z.'
'Jain, Vimal K.'

_publ_section_title
;
 Reactivity of 2-chalcogenopyridines with palladium-phosphine complexes:
 isolation of different complexes depending on the nature of chalcogen
 atom and phosphine ligand.
;
_journal_issue 1
_journal_name_full 'Dalton transactions (Cambridge, England : 2003)'
_journal_page_first 259
_journal_page_last 269
_journal_paper_doi 10.1039/c2dt30535f
_journal_volume 42
_journal_year 2013
_chemical_formula_sum 'C168 H162 Cl21 P12 Pd6 Te4'
_chemical_formula_weight 4445.88
_chemical_name_systematic
;
?
;
_space_group_IT_number 2
_symmetry_cell_setting triclinic
_symmetry_space_group_name_Hall '-P 1'
_symmetry_space_group_name_H-M 'P -1'
_atom_sites_solution_hydrogens geom
_atom_sites_solution_primary direct
_atom_sites_solution_secondary difmap
_audit_creation_method SHELXL-97
_cell_angle_alpha 81.392(2)
_cell_angle_beta 83.613(2)
_cell_angle_gamma 69.894(3)
_cell_formula_units_Z 1
_cell_length_a 14.2448(4)
_cell_length_b 18.8456(6)
_cell_length_c 18.9875(5)
_cell_measurement_reflns_used 9827
_cell_measurement_temperature 150(2)
_cell_measurement_theta_max 32.7265
_cell_measurement_theta_min 3.2867
_cell_volume 4722.9(3)
_computing_cell_refinement 'CrysAlis RED, Oxford Diffraction Ltd.,'
_computing_data_collection 'CrysAlis CCD, Oxford Diffraction Ltd.,'
_computing_data_reduction 'CrysAlis RED, Oxford Diffraction Ltd.,'
_computing_molecular_graphics Ortep3
_computing_publication_material Shelx97
_computing_structure_refinement 'SHELXL-97 (Sheldrick, 1997)'
_computing_structure_solution 'SHELXS-97 (Sheldrick, 1997)'
_diffrn_ambient_temperature 150(2)
_diffrn_detector_area_resol_mean 15.9948
_diffrn_measured_fraction_theta_full 0.998
_diffrn_measured_fraction_theta_max 0.890
_diffrn_measurement_device_type 'OXFORD DIFFRACTION XCALIBUR-S'
_diffrn_measurement_method \w/q-scan
_diffrn_radiation_monochromator graphite
_diffrn_radiation_source 'fine-focus sealed tube'
_diffrn_radiation_type MoK\a
_diffrn_radiation_wavelength 0.71073
_diffrn_reflns_av_R_equivalents 0.0776
_diffrn_reflns_av_sigmaI/netI 0.1787
_diffrn_reflns_limit_h_max 15
_diffrn_reflns_limit_h_min -21
_diffrn_reflns_limit_k_max 28
_diffrn_reflns_limit_k_min -27
_diffrn_reflns_limit_l_max 27
_diffrn_reflns_limit_l_min -27
_diffrn_reflns_number 57192
_diffrn_reflns_theta_full 25.00
_diffrn_reflns_theta_max 32.81
_diffrn_reflns_theta_min 3.29
_exptl_absorpt_coefficient_mu 1.623
_exptl_absorpt_correction_T_max 0.7268
_exptl_absorpt_correction_T_min 0.6164
_exptl_absorpt_correction_type multi-scan
_exptl_absorpt_process_details
;
CrysAlis RED, Oxford Diffraction Ltd.,
Version 1.171.31.7 (release 18-10-2006 CrysAlis171 .NET)
(compiled Oct 18 2006,16:28:17)
Empirical absorption correction using spherical harmonics,
implemented in SCALE3 ABSPACK scaling algorithm.
;
_exptl_crystal_colour yellow
_exptl_crystal_density_diffrn 1.575
_exptl_crystal_density_method 'not measured'
_exptl_crystal_description thin-plate
_exptl_crystal_F_000 2206
_exptl_crystal_size_max 0.33
_exptl_crystal_size_mid 0.26
_exptl_crystal_size_min 0.21
_refine_diff_density_max 16.007
_refine_diff_density_min -6.576
_refine_diff_density_rms 0.267
_refine_ls_extinction_method none
_refine_ls_goodness_of_fit_ref 1.177
_refine_ls_hydrogen_treatment constr
_refine_ls_matrix_type full
_refine_ls_number_parameters 1024
_refine_ls_number_reflns 31237
_refine_ls_number_restraints 106
_refine_ls_restrained_S_all 1.176
_refine_ls_R_factor_all 0.1837
_refine_ls_R_factor_gt 0.0958
_refine_ls_shift/su_max 0.000
_refine_ls_shift/su_mean 0.000
_refine_ls_structure_factor_coef Fsqd
_refine_ls_weighting_details
; calc
[0.00000+1.00000exp(0.08(sin\q/\l)^2^)]/
[\s^2^(Fo^2^)+0.0654+0.0000*P+(0.0607P)^2^+0.1401sin\q/\l]
where P = 0.01559Fo^2^ + 0.98441Fc^2^
;
_refine_ls_weighting_scheme calc
_refine_ls_wR_factor_gt 0.1997
_refine_ls_wR_factor_ref 0.2258
_reflns_number_gt 14708
_reflns_number_total 31237
_reflns_threshold_expression >2sigma(I)
_cod_data_source_file c2dt30535f.txt
_cod_data_source_block barc031
_cod_depositor_comments
;
The following automatic conversions were performed:

'_symmetry_cell_setting' value 'Triclinic' changed to 'triclinic'
according to /home/saulius/struct/CIF-dictionaries/cif_core.dic
dictionary named 'cif_core.dic' version 2.4.2 from 2011-04-26.

Automatic conversion script
Id: cif_fix_values 1891 2012-01-12 08:04:46Z andrius 
;
_cod_original_cell_volume 4722.9(2)
_cod_database_code 7022015

loop_
_symmetry_equiv_pos_as_xyz
'x, y, z'
'-x, -y, -z'

loop_
_atom_site_label
_atom_site_type_symbol
_atom_site_fract_x
_atom_site_fract_y
_atom_site_fract_z
_atom_site_U_iso_or_equiv
_atom_site_adp_type
_atom_site_occupancy
_atom_site_symmetry_multiplicity
_atom_site_calc_flag
_atom_site_refinement_flags
_atom_site_disorder_assembly
_atom_site_disorder_group
Pd1 Pd 0.90361(4) 0.85400(4) 0.22489(3) 0.02498(15) Uani 1 1 d . . .
Pd2 Pd 0.80766(4) 0.71291(4) 0.31053(3) 0.02648(15) Uani 1 1 d . . .
Pd3 Pd 0.83190(4) 0.73367(4) 0.13174(4) 0.02831(16) Uani 1 1 d . . .
Te1 Te 0.73391(4) 0.83206(3) 0.21934(3) 0.02559(13) Uani 1 1 d . . .
Te2 Te 0.96491(4) 0.70715(3) 0.22430(3) 0.02800(14) Uani 1 1 d . . .
Cl1 Cl 1.0000 1.0000 1.0000 0.0209(3) Uani 1 2 d S . .
Cl2 Cl 0.85385(12) 0.77947(11) 0.52013(10) 0.0209(3) Uani 1 1 d . . .
P1 P 1.06407(15) 0.85495(14) 0.22556(12) 0.0286(5) Uani 1 1 d . . .
P2 P 0.82622(15) 0.98257(14) 0.22797(12) 0.0278(5) Uani 1 1 d . . .
P3 P 0.65733(15) 0.73354(14) 0.37565(12) 0.0310(5) Uani 1 1 d . . .
P4 P 0.89336(16) 0.60430(14) 0.38036(12) 0.0306(5) Uani 1 1 d . . .
P5 P 0.70621(16) 0.76863(14) 0.05509(12) 0.0297(5) Uani 1 1 d . . .
P6 P 0.93517(18) 0.64504(15) 0.06144(14) 0.0363(6) Uani 1 1 d . . .
C1 C 1.0790(6) 0.9463(5) 0.1917(5) 0.034(2) Uani 1 1 d . . .
H1A H 1.1481 0.9434 0.1986 0.040 Uiso 1 1 calc R . .
H1B H 1.0701 0.9562 0.1398 0.040 Uiso 1 1 calc R . .
C2 C 1.0071(6) 1.0115(5) 0.2268(5) 0.034(2) Uani 1 1 d . . .
H2A H 1.0356 1.0532 0.2214 0.040 Uiso 1 1 calc R . .
H2B H 0.9991 0.9950 0.2784 0.040 Uiso 1 1 calc R . .
C3 C 0.9021(6) 1.0423(5) 0.1953(5) 0.034(2) Uani 1 1 d . . .
H3A H 0.9108 1.0455 0.1426 0.041 Uiso 1 1 calc R . .
H3B H 0.8665 1.0944 0.2081 0.041 Uiso 1 1 calc R . .
C4 C 1.1597(6) 0.7901(6) 0.1725(5) 0.034(2) Uani 1 1 d . . .
C5 C 1.1727(7) 0.8097(7) 0.0976(5) 0.045(3) Uani 1 1 d . . .
H5 H 1.1337 0.8581 0.0757 0.054 Uiso 1 1 calc R . .
C6 C 1.2412(7) 0.7589(7) 0.0569(6) 0.053(3) Uani 1 1 d . . .
H6 H 1.2492 0.7717 0.0068 0.064 Uiso 1 1 calc R . .
C7 C 1.2976(7) 0.6906(7) 0.0886(6) 0.051(3) Uani 1 1 d . . .
H7 H 1.3479 0.6569 0.0606 0.061 Uiso 1 1 calc R . .
C8 C 1.2839(7) 0.6692(6) 0.1592(7) 0.050(3) Uani 1 1 d . . .
H8 H 1.3224 0.6197 0.1791 0.060 Uiso 1 1 calc R . .
C9 C 1.2174(6) 0.7159(6) 0.2020(6) 0.044(2) Uani 1 1 d . . .
H9 H 1.2090 0.6996 0.2514 0.052 Uiso 1 1 calc R . .
C10 C 1.1113(6) 0.8359(5) 0.3145(5) 0.034(2) Uani 1 1 d . . .
C11 C 1.2069(7) 0.8405(6) 0.3238(5) 0.040(2) Uani 1 1 d . . .
H11 H 1.2492 0.8488 0.2833 0.048 Uiso 1 1 calc R . .
C12 C 1.2378(6) 0.8332(6) 0.3909(6) 0.048(3) Uani 1 1 d . . .
H12 H 1.3003 0.8383 0.3975 0.058 Uiso 1 1 calc R . .
C13 C 1.1769(7) 0.8182(6) 0.4493(5) 0.044(3) Uani 1 1 d . . .
H13 H 1.1986 0.8133 0.4959 0.052 Uiso 1 1 calc R . .
C14 C 1.0871(7) 0.8104(6) 0.4421(5) 0.041(2) Uani 1 1 d . . .
H14 H 1.0469 0.7995 0.4829 0.049 Uiso 1 1 calc R . .
C15 C 1.0554(6) 0.8188(5) 0.3731(5) 0.033(2) Uani 1 1 d . . .
H15 H 0.9935 0.8123 0.3672 0.039 Uiso 1 1 calc R . .
C16 C 0.7820(6) 1.0092(5) 0.3159(4) 0.0259(18) Uani 1 1 d . . .
C17 C 0.7979(6) 0.9559(6) 0.3747(5) 0.035(2) Uani 1 1 d . . .
H17 H 0.8289 0.9035 0.3690 0.042 Uiso 1 1 calc R . .
C18 C 0.7692(9) 0.9777(8) 0.4420(6) 0.058(3) Uani 1 1 d . . .
H18 H 0.7834 0.9398 0.4820 0.070 Uiso 1 1 calc R . .
C19 C 0.7203(8) 1.0530(8) 0.4535(6) 0.058(3) Uani 1 1 d . . .
H19 H 0.6995 1.0670 0.5002 0.070 Uiso 1 1 calc R . .
C20 C 0.7029(7) 1.1072(7) 0.3933(7) 0.056(3) Uani 1 1 d . . .
H20 H 0.6701 1.1595 0.3986 0.067 Uiso 1 1 calc R . .
C21 C 0.7335(7) 1.0847(6) 0.3264(6) 0.046(3) Uani 1 1 d . . .
H21 H 0.7210 1.1222 0.2859 0.055 Uiso 1 1 calc R . .
C22 C 0.7202(6) 1.0269(5) 0.1730(5) 0.033(2) Uani 1 1 d . . .
C23 C 0.7343(7) 1.0419(6) 0.0996(5) 0.043(3) Uani 1 1 d . . .
H23 H 0.8006 1.0285 0.0780 0.051 Uiso 1 1 calc R . .
C24 C 0.6555(7) 1.0753(6) 0.0576(5) 0.044(2) Uani 1 1 d . . .
H24 H 0.6667 1.0872 0.0076 0.053 Uiso 1 1 calc R . .
C25 C 0.5578(7) 1.0920(7) 0.0887(6) 0.056(3) Uani 1 1 d . . .
H25 H 0.5024 1.1146 0.0596 0.067 Uiso 1 1 calc R . .
C26 C 0.5418(7) 1.0760(6) 0.1606(6) 0.048(3) Uani 1 1 d . . .
H26 H 0.4751 1.0868 0.1809 0.057 Uiso 1 1 calc R . .
C27 C 0.6203(6) 1.0445(6) 0.2042(5) 0.041(2) Uani 1 1 d . . .
H27 H 0.6082 1.0346 0.2544 0.049 Uiso 1 1 calc R . .
C28 C 0.6732(6) 0.6969(6) 0.4727(5) 0.045(3) Uani 1 1 d . . .
H28A H 0.7088 0.7247 0.4937 0.054 Uiso 1 1 calc R . .
H28B H 0.6066 0.7058 0.4985 0.054 Uiso 1 1 calc R . .
C29 C 0.7329(6) 0.6116(5) 0.4810(5) 0.036(2) Uani 1 1 d . . .
H29A H 0.7156 0.5874 0.4438 0.043 Uiso 1 1 calc R . .
H29B H 0.7142 0.5880 0.5282 0.043 Uiso 1 1 calc R . .
C30 C 0.8448(6) 0.5970(6) 0.4748(5) 0.041(2) Uani 1 1 d . . .
H30A H 0.8796 0.5455 0.4987 0.049 Uiso 1 1 calc R . .
H30B H 0.8594 0.6344 0.4994 0.049 Uiso 1 1 calc R . .
C31 C 0.5773(6) 0.8312(6) 0.3769(5) 0.035(2) Uani 1 1 d . . .
C32 C 0.5982(7) 0.8801(6) 0.4169(6) 0.047(3) Uani 1 1 d . . .
H32 H 0.6533 0.8608 0.4463 0.056 Uiso 1 1 calc R . .
C33 C 0.5409(8) 0.9549(8) 0.4143(7) 0.063(3) Uani 1 1 d . . .
H33 H 0.5562 0.9869 0.4422 0.076 Uiso 1 1 calc R . .
C34 C 0.4605(9) 0.9849(7) 0.3716(8) 0.069(4) Uani 1 1 d . . .
H34 H 0.4202 1.0369 0.3710 0.083 Uiso 1 1 calc R . .
C35 C 0.4387(7) 0.9388(7) 0.3297(7) 0.061(3) Uani 1 1 d . . .
H35 H 0.3838 0.9595 0.3000 0.074 Uiso 1 1 calc R . .
C36 C 0.4950(7) 0.8652(7) 0.3309(6) 0.047(3) Uani 1 1 d . . .
H36 H 0.4805 0.8347 0.3010 0.057 Uiso 1 1 calc R . .
C37 C 0.5764(6) 0.6867(6) 0.3478(5) 0.034(2) Uani 1 1 d . . .
C38 C 0.4946(7) 0.6828(7) 0.3924(6) 0.059(3) Uani 1 1 d . . .
H38 H 0.4812 0.7026 0.4370 0.071 Uiso 1 1 calc R . .
C39 C 0.4312(10) 0.6482(9) 0.3695(8) 0.081(5) Uani 1 1 d . . .
H39 H 0.3745 0.6445 0.3993 0.098 Uiso 1 1 calc R . .
C40 C 0.4502(9) 0.6201(7) 0.3054(7) 0.063(4) Uani 1 1 d . . .
H40 H 0.4059 0.5985 0.2899 0.076 Uiso 1 1 calc R . .
C41 C 0.5343(9) 0.6232(7) 0.2629(6) 0.060(3) Uani 1 1 d . . .
H41 H 0.5501 0.6013 0.2193 0.072 Uiso 1 1 calc R . .
C42 C 0.5946(7) 0.6576(6) 0.2837(6) 0.049(3) Uani 1 1 d . . .
H42 H 0.6505 0.6615 0.2531 0.059 Uiso 1 1 calc R . .
C43 C 0.8907(7) 0.5179(5) 0.3513(5) 0.039(2) Uani 1 1 d . . .
C44 C 0.8326(6) 0.5204(6) 0.2974(5) 0.039(2) Uani 1 1 d . . .
H44 H 0.7958 0.5686 0.2740 0.047 Uiso 1 1 calc R . .
C45 C 0.8251(8) 0.4555(7) 0.2755(6) 0.052(3) Uani 1 1 d . . .
H45 H 0.7864 0.4587 0.2368 0.063 Uiso 1 1 calc R . .
C46 C 0.8765(8) 0.3856(7) 0.3125(6) 0.054(3) Uani 1 1 d . . .
H46 H 0.8700 0.3403 0.3005 0.065 Uiso 1 1 calc R . .
C47 C 0.9366(9) 0.3811(7) 0.3663(6) 0.055(3) Uani 1 1 d . . .
H47 H 0.9725 0.3331 0.3907 0.066 Uiso 1 1 calc R . .
C48 C 0.9435(7) 0.4461(6) 0.3837(5) 0.044(2) Uani 1 1 d . . .
H48 H 0.9867 0.4425 0.4198 0.053 Uiso 1 1 calc R . .
C49 C 1.0270(6) 0.5882(5) 0.3871(5) 0.0302(19) Uani 1 1 d . . .
C50 C 1.0988(7) 0.5429(6) 0.3422(5) 0.039(2) Uani 1 1 d . . .
H50 H 1.0786 0.5187 0.3091 0.047 Uiso 1 1 calc R . .
C51 C 1.1973(7) 0.5327(6) 0.3448(6) 0.042(2) Uani 1 1 d . . .
H51 H 1.2458 0.5018 0.3136 0.051 Uiso 1 1 calc R . .
C52 C 1.2269(7) 0.5681(6) 0.3938(6) 0.047(3) Uani 1 1 d . . .
H52 H 1.2959 0.5602 0.3970 0.056 Uiso 1 1 calc R . .
C53 C 1.1554(7) 0.6148(6) 0.4377(6) 0.047(3) Uani 1 1 d . . .
H53 H 1.1754 0.6393 0.4706 0.056 Uiso 1 1 calc R . .
C54 C 1.0557(7) 0.6255(6) 0.4338(5) 0.039(2) Uani 1 1 d . . .
H54 H 1.0066 0.6585 0.4630 0.046 Uiso 1 1 calc R . .
C55 C 0.8717(7) 0.5918(6) 0.0239(5) 0.041(2) Uani 1 1 d . . .
H55A H 0.9216 0.5547 -0.0049 0.049 Uiso 1 1 calc R . .
H55B H 0.8443 0.5626 0.0635 0.049 Uiso 1 1 calc R . .
C56 C 0.7859(7) 0.6410(6) -0.0233(6) 0.049(3) Uani 1 1 d . . .
H56A H 0.8107 0.6755 -0.0589 0.059 Uiso 1 1 calc R . .
H56B H 0.7661 0.6073 -0.0495 0.059 Uiso 1 1 calc R . .
C57 C 0.6926(7) 0.6890(6) 0.0189(5) 0.042(2) Uani 1 1 d . . .
H57A H 0.6741 0.6551 0.0589 0.050 Uiso 1 1 calc R . .
H57B H 0.6364 0.7089 -0.0129 0.050 Uiso 1 1 calc R . .
C58 C 0.5795(6) 0.8183(6) 0.0892(5) 0.034(2) Uani 1 1 d . . .
C59 C 0.5439(6) 0.8957(6) 0.0887(5) 0.039(2) Uani 1 1 d . . .
H59 H 0.5858 0.9243 0.0684 0.047 Uiso 1 1 calc R . .
C60 C 0.4502(7) 0.9331(6) 0.1164(5) 0.047(3) Uani 1 1 d . . .
H60 H 0.4271 0.9869 0.1155 0.056 Uiso 1 1 calc R . .
C61 C 0.3893(7) 0.8908(7) 0.1460(6) 0.048(3) Uani 1 1 d . . .
H61 H 0.3238 0.9160 0.1653 0.058 Uiso 1 1 calc R . .
C62 C 0.4215(7) 0.8162(7) 0.1475(6) 0.053(3) Uani 1 1 d . . .
H62 H 0.3790 0.7882 0.1682 0.063 Uiso 1 1 calc R . .
C63 C 0.5185(7) 0.7772(6) 0.1185(5) 0.045(3) Uani 1 1 d . . .
H63 H 0.5411 0.7234 0.1192 0.054 Uiso 1 1 calc R . .
C70 C 0.9920(6) 0.6899(6) -0.0153(5) 0.039(2) Uani 1 1 d U . .
C71 C 1.0213(10) 0.6585(8) -0.0773(7) 0.078(4) Uani 1 1 d U . .
H71 H 1.0112 0.6121 -0.0816 0.093 Uiso 1 1 calc R . .
C72 C 1.0653(13) 0.6926(9) -0.1341(8) 0.110(7) Uani 1 1 d . . .
H72 H 1.0870 0.6702 -0.1772 0.132 Uiso 1 1 calc R . .
C73 C 1.0773(10) 0.7621(8) -0.1260(7) 0.081(5) Uani 1 1 d . . .
H73 H 1.1078 0.7864 -0.1647 0.097 Uiso 1 1 calc R . .
C74 C 1.0481(8) 0.7940(7) -0.0677(6) 0.054(3) Uani 1 1 d . . .
H74 H 1.0548 0.8418 -0.0643 0.064 Uiso 1 1 calc R . .
C75 C 1.0071(6) 0.7571(6) -0.0105(5) 0.041(2) Uani 1 1 d . . .
H75 H 0.9889 0.7788 0.0332 0.049 Uiso 1 1 calc R . .
C76 C 1.0386(7) 0.5691(6) 0.1042(5) 0.043(2) Uani 1 1 d . . .
C77 C 1.1384(8) 0.5692(7) 0.0896(7) 0.063(3) Uani 1 1 d . . .
H77 H 1.1539 0.6072 0.0565 0.076 Uiso 1 1 calc R . .
C78 C 1.2118(8) 0.5114(7) 0.1257(7) 0.065(4) Uani 1 1 d . . .
H78 H 1.2790 0.5107 0.1168 0.078 Uiso 1 1 calc R . .
C79 C 1.1937(9) 0.4562(8) 0.1728(6) 0.064(3) Uani 1 1 d . . .
H79 H 1.2469 0.4177 0.1964 0.077 Uiso 1 1 calc R . .
C80 C 1.0973(11) 0.4564(8) 0.1861(6) 0.072(4) Uani 1 1 d . . .
H80 H 1.0837 0.4180 0.2198 0.086 Uiso 1 1 calc R . .
C81 C 1.0188(8) 0.5116(6) 0.1515(6) 0.049(3) Uani 1 1 d . . .
H81 H 0.9525 0.5100 0.1600 0.059 Uiso 1 1 calc R . .
C111 C 0.0696(10) 1.1314(10) 0.3626(8) 0.060(5) Uani 0.531(9) 1 d PDU A 1
H111 H 0.0841 1.1582 0.3996 0.072 Uiso 0.531(9) 1 calc PR A 1
Cl11 Cl -0.0363(8) 1.1097(9) 0.3902(6) 0.151(8) Uani 0.531(9) 1 d PDU A 1
Cl22 Cl 0.1753(7) 1.0601(8) 0.3414(6) 0.068(3) Uani 0.531(9) 1 d PDU A 1
Cl33 Cl 0.0556(7) 1.1894(5) 0.2834(4) 0.106(4) Uani 0.531(9) 1 d PDU A 1
C101 C 0.0584(12) 1.1018(11) 0.3942(12) 0.059(8) Uani 0.469(9) 1 d PD A 2
H101 H 0.0728 1.1278 0.4319 0.071 Uiso 0.469(9) 1 calc PR A 2
Cl1A Cl 0.1700(12) 1.0505(10) 0.3572(9) 0.138(8) Uani 0.469(9) 1 d PDU A 2
Cl2A Cl 0.0183(6) 1.0308(6) 0.4368(5) 0.086(3) Uani 0.469(9) 1 d PDU A 2
Cl3A Cl -0.0333(7) 1.1675(4) 0.3468(5) 0.084(4) Uani 0.469(9) 1 d PDU A 2
C222 C 0.3229(13) 1.2484(8) 0.3431(8) 0.079(7) Uani 0.636(9) 1 d PDU B 1
H222 H 0.2768 1.2273 0.3764 0.095 Uiso 0.636(9) 1 calc PR B 1
Cl44 Cl 0.4396(5) 1.1963(4) 0.3701(5) 0.129(4) Uani 0.636(9) 1 d PDU B 1
Cl55 Cl 0.3047(10) 1.2315(7) 0.2603(5) 0.163(5) Uani 0.636(9) 1 d PD B 1
Cl66 Cl 0.2780(10) 1.3446(6) 0.3498(6) 0.083(3) Uani 0.636(9) 1 d PDU B 1
C201 C 0.2489(16) 1.2544(13) 0.3281(12) 0.060(9) Uani 0.364(9) 1 d PDU B 2
H201 H 0.2181 1.2370 0.3744 0.072 Uiso 0.364(9) 1 calc PR B 2
Cl4A Cl 0.1706(9) 1.2637(6) 0.2602(6) 0.095(5) Uani 0.364(9) 1 d PDU B 2
Cl5A Cl 0.3664(12) 1.1881(9) 0.3123(10) 0.133(6) Uani 0.364(9) 1 d PDU B 2
Cl6A Cl 0.268(3) 1.3399(17) 0.3358(16) 0.195(17) Uani 0.364(9) 1 d PDU B 2
C333 C 0.6032(7) 0.4076(6) 0.3846(7) 0.074(3) Uani 1 1 d DU . .
H333 H 0.6182 0.4239 0.3332 0.088 Uiso 1 1 calc R . .
Cl77 Cl 0.4829(3) 0.4104(3) 0.3968(3) 0.1109(16) Uani 1 1 d DU . .
Cl88 Cl 0.6817(3) 0.3165(3) 0.4079(5) 0.213(4) Uani 1 1 d DU . .
Cl99 Cl 0.6291(4) 0.4648(4) 0.4370(3) 0.136(2) Uani 1 1 d DU . .
C64 C 0.7308(6) 0.8311(5) -0.0196(5) 0.035(2) Uani 1 1 d . . .
C65 C 0.7077(6) 0.8301(6) -0.0895(5) 0.036(2) Uani 1 1 d . . .
H65 H 0.6719 0.7980 -0.0975 0.044 Uiso 1 1 calc R . .
C69 C 0.7794(6) 0.8822(6) -0.0115(5) 0.042(2) Uani 1 1 d . . .
H69 H 0.7941 0.8859 0.0352 0.051 Uiso 1 1 calc R . .
C66 C 0.7361(7) 0.8751(6) -0.1470(5) 0.041(2) Uani 1 1 d . . .
H66 H 0.7205 0.8737 -0.1940 0.049 Uiso 1 1 calc R . .
C68 C 0.8067(6) 0.9270(6) -0.0675(6) 0.041(2) Uani 1 1 d . . .
H68 H 0.8389 0.9616 -0.0602 0.050 Uiso 1 1 calc R . .
C67 C 0.7864(6) 0.9207(6) -0.1349(5) 0.040(2) Uani 1 1 d . . .
H67 H 0.8085 0.9496 -0.1745 0.048 Uiso 1 1 calc R . .

loop_
_atom_site_aniso_label
_atom_site_aniso_U_11
_atom_site_aniso_U_22
_atom_site_aniso_U_33
_atom_site_aniso_U_23
_atom_site_aniso_U_13
_atom_site_aniso_U_12
Pd1 0.0230(3) 0.0287(4) 0.0246(3) -0.0012(3) -0.0027(2) -0.0109(3)
Pd2 0.0254(3) 0.0290(4) 0.0264(4) 0.0003(3) -0.0031(2) -0.0119(3)
Pd3 0.0291(3) 0.0291(4) 0.0281(4) -0.0042(3) -0.0024(2) -0.0111(3)
Te1 0.0240(3) 0.0279(3) 0.0257(3) -0.0008(2) -0.00304(19) -0.0103(2)
Te2 0.0252(3) 0.0283(3) 0.0301(3) 0.0000(2) -0.0023(2) -0.0097(2)
Cl1 0.0194(7) 0.0273(9) 0.0203(8) -0.0076(6) -0.0036(5) -0.0104(6)
Cl2 0.0194(7) 0.0273(9) 0.0203(8) -0.0076(6) -0.0036(5) -0.0104(6)
P1 0.0224(10) 0.0342(14) 0.0300(13) -0.0013(10) -0.0024(8) -0.0112(9)
P2 0.0266(11) 0.0292(13) 0.0284(12) -0.0008(10) -0.0041(8) -0.0108(9)
P3 0.0263(11) 0.0372(15) 0.0318(13) -0.0010(11) -0.0018(8) -0.0146(10)
P4 0.0310(11) 0.0314(14) 0.0305(13) 0.0016(10) -0.0051(9) -0.0132(10)
P5 0.0293(11) 0.0322(14) 0.0303(13) -0.0044(10) -0.0027(8) -0.0130(10)
P6 0.0420(13) 0.0304(14) 0.0358(14) -0.0076(11) -0.0008(10) -0.0099(11)
C1 0.023(4) 0.041(6) 0.039(5) 0.004(4) -0.004(3) -0.017(4)
C2 0.034(5) 0.040(6) 0.038(5) -0.009(4) -0.006(4) -0.023(4)
C3 0.030(4) 0.039(6) 0.038(5) -0.002(4) -0.004(4) -0.016(4)
C4 0.025(4) 0.049(6) 0.032(5) -0.004(4) -0.003(3) -0.015(4)
C5 0.043(5) 0.062(8) 0.030(5) 0.002(5) -0.010(4) -0.018(5)
C6 0.050(6) 0.057(8) 0.045(7) -0.027(6) 0.011(5) -0.004(5)
C7 0.038(6) 0.052(8) 0.062(8) -0.023(6) 0.001(5) -0.010(5)
C8 0.038(5) 0.039(7) 0.076(9) -0.008(6) -0.015(5) -0.012(5)
C9 0.031(5) 0.042(7) 0.058(7) -0.013(5) -0.001(4) -0.010(4)
C10 0.033(5) 0.027(5) 0.043(6) -0.009(4) -0.002(4) -0.009(4)
C11 0.040(5) 0.053(7) 0.037(6) -0.010(5) -0.004(4) -0.026(5)
C12 0.026(5) 0.056(7) 0.061(7) 0.003(6) -0.012(4) -0.012(4)
C13 0.043(5) 0.057(7) 0.031(5) -0.001(5) -0.017(4) -0.014(5)
C14 0.037(5) 0.047(7) 0.038(6) -0.008(5) 0.002(4) -0.014(4)
C15 0.024(4) 0.038(6) 0.034(5) 0.000(4) 0.000(3) -0.012(4)
C16 0.027(4) 0.030(5) 0.026(5) -0.001(4) 0.001(3) -0.017(4)
C17 0.041(5) 0.031(5) 0.032(5) -0.004(4) 0.001(4) -0.012(4)
C18 0.085(8) 0.067(9) 0.037(7) 0.009(6) -0.019(6) -0.047(7)
C19 0.078(8) 0.068(9) 0.039(7) -0.019(6) -0.003(5) -0.032(7)
C20 0.052(6) 0.049(8) 0.068(9) -0.025(7) 0.005(5) -0.015(5)
C21 0.045(6) 0.052(7) 0.040(6) -0.007(5) -0.002(4) -0.016(5)
C22 0.028(4) 0.031(5) 0.045(6) -0.004(4) -0.008(4) -0.012(4)
C23 0.032(5) 0.063(8) 0.035(6) 0.000(5) -0.002(4) -0.021(5)
C24 0.056(6) 0.049(7) 0.028(5) -0.008(5) -0.009(4) -0.016(5)
C25 0.044(6) 0.066(9) 0.061(8) -0.001(6) -0.032(5) -0.017(5)
C26 0.030(5) 0.056(8) 0.055(7) -0.013(6) -0.012(4) -0.007(5)
C27 0.035(5) 0.042(6) 0.042(6) -0.010(5) 0.001(4) -0.009(4)
C28 0.026(4) 0.063(8) 0.046(6) 0.010(5) -0.001(4) -0.023(5)
C29 0.030(4) 0.038(6) 0.044(6) 0.001(5) -0.005(4) -0.019(4)
C30 0.042(5) 0.037(6) 0.044(6) 0.001(5) 0.002(4) -0.019(4)
C31 0.025(4) 0.042(6) 0.038(5) 0.004(4) 0.007(3) -0.018(4)
C32 0.036(5) 0.050(7) 0.063(7) -0.013(6) -0.005(5) -0.023(5)
C33 0.057(7) 0.068(9) 0.070(9) -0.032(7) 0.009(6) -0.022(6)
C34 0.059(8) 0.043(8) 0.094(11) -0.015(7) 0.013(7) -0.005(6)
C35 0.035(6) 0.059(9) 0.075(9) 0.004(7) 0.001(5) -0.004(5)
C36 0.041(6) 0.052(7) 0.051(7) -0.004(6) -0.001(4) -0.021(5)
C37 0.039(5) 0.040(6) 0.029(5) 0.004(4) -0.006(4) -0.022(4)
C38 0.045(6) 0.093(10) 0.054(7) -0.013(7) 0.007(5) -0.044(6)
C39 0.079(9) 0.099(12) 0.088(11) 0.020(9) -0.018(8) -0.064(9)
C40 0.081(8) 0.064(9) 0.062(8) 0.013(7) -0.034(7) -0.047(7)
C41 0.081(8) 0.079(9) 0.044(7) 0.014(6) -0.021(6) -0.060(7)
C42 0.048(6) 0.047(7) 0.055(7) 0.000(6) -0.008(5) -0.022(5)
C43 0.051(6) 0.027(5) 0.040(6) -0.002(4) 0.005(4) -0.018(4)
C44 0.038(5) 0.044(6) 0.036(6) -0.006(5) -0.003(4) -0.012(4)
C45 0.074(7) 0.045(7) 0.048(7) -0.007(6) -0.014(5) -0.029(6)
C46 0.080(8) 0.048(8) 0.041(7) -0.005(6) 0.001(5) -0.031(6)
C47 0.088(8) 0.039(7) 0.042(7) -0.007(5) -0.005(6) -0.026(6)
C48 0.057(6) 0.041(7) 0.033(6) 0.002(5) -0.010(4) -0.017(5)
C49 0.037(5) 0.027(5) 0.027(5) 0.002(4) -0.002(3) -0.013(4)
C50 0.045(5) 0.041(6) 0.036(6) -0.003(5) -0.005(4) -0.019(5)
C51 0.035(5) 0.041(6) 0.050(7) -0.006(5) 0.000(4) -0.012(4)
C52 0.033(5) 0.048(7) 0.060(7) 0.000(6) 0.002(4) -0.017(5)
C53 0.035(5) 0.043(7) 0.067(8) -0.003(6) -0.014(5) -0.018(5)
C54 0.047(5) 0.046(6) 0.032(5) 0.006(5) -0.011(4) -0.029(5)
C55 0.050(6) 0.033(6) 0.041(6) -0.014(5) 0.004(4) -0.013(4)
C56 0.053(6) 0.040(7) 0.056(7) -0.018(6) -0.014(5) -0.009(5)
C57 0.046(5) 0.055(7) 0.034(6) -0.009(5) -0.003(4) -0.027(5)
C58 0.027(4) 0.048(6) 0.029(5) -0.003(4) -0.005(3) -0.015(4)
C59 0.019(4) 0.050(7) 0.054(6) 0.001(5) -0.005(4) -0.022(4)
C60 0.034(5) 0.052(7) 0.055(7) -0.001(6) -0.007(4) -0.016(5)
C61 0.035(5) 0.048(7) 0.061(7) -0.001(6) -0.001(4) -0.017(5)
C62 0.030(5) 0.065(8) 0.064(8) 0.002(6) 0.008(4) -0.025(5)
C63 0.039(5) 0.046(7) 0.052(7) 0.008(5) -0.004(4) -0.023(5)
C70 0.037(5) 0.041(6) 0.037(5) -0.009(5) 0.003(4) -0.009(4)
C71 0.121(11) 0.063(9) 0.061(8) -0.030(7) 0.036(8) -0.049(8)
C72 0.197(17) 0.095(13) 0.068(10) -0.064(9) 0.080(11) -0.090(13)
C73 0.108(11) 0.061(10) 0.062(9) -0.003(8) 0.040(8) -0.028(8)
C74 0.062(7) 0.050(8) 0.054(8) -0.008(6) 0.002(5) -0.026(6)
C75 0.041(5) 0.049(7) 0.034(6) -0.008(5) -0.001(4) -0.016(5)
C76 0.047(6) 0.030(6) 0.045(6) -0.012(5) 0.005(4) -0.004(4)
C77 0.062(7) 0.047(8) 0.082(10) -0.009(7) -0.017(6) -0.014(6)
C78 0.046(6) 0.056(9) 0.087(10) -0.022(8) -0.023(6) 0.001(6)
C79 0.061(8) 0.068(10) 0.048(8) -0.005(7) -0.016(6) 0.001(6)
C80 0.118(11) 0.056(9) 0.021(6) -0.006(6) -0.016(6) 0.001(7)
C81 0.066(7) 0.032(6) 0.040(6) -0.010(5) 0.001(5) -0.004(5)
C111 0.071(11) 0.083(17) 0.047(12) -0.047(9) 0.004(10) -0.037(9)
Cl11 0.137(9) 0.241(19) 0.151(11) -0.136(13) 0.085(8) -0.143(12)
Cl22 0.061(5) 0.099(8) 0.051(5) -0.016(5) 0.009(4) -0.036(5)
Cl33 0.153(8) 0.071(6) 0.074(5) -0.030(4) -0.021(5) 0.002(5)
C101 0.059(17) 0.07(2) 0.037(16) -0.026(14) -0.010(11) 0.003(14)
Cl1A 0.181(14) 0.092(10) 0.092(10) -0.054(8) -0.095(9) 0.061(9)
Cl2A 0.101(6) 0.084(7) 0.092(6) -0.029(5) 0.011(5) -0.051(5)
Cl3A 0.091(6) 0.047(5) 0.111(8) -0.019(5) -0.062(6) 0.004(4)
C222 0.098(18) 0.051(14) 0.083(17) -0.022(12) 0.027(14) -0.023(14)
Cl44 0.084(5) 0.081(5) 0.211(10) -0.041(6) 0.013(5) -0.011(4)
Cl55 0.268(15) 0.157(10) 0.107(7) -0.083(7) 0.020(8) -0.108(10)
Cl66 0.174(8) 0.049(5) 0.027(4) -0.001(3) -0.003(4) -0.040(5)
C201 0.12(3) 0.025(15) 0.024(15) -0.001(12) 0.011(17) -0.021(18)
Cl4A 0.146(11) 0.056(7) 0.069(7) -0.013(6) -0.014(6) -0.011(6)
Cl5A 0.146(13) 0.097(12) 0.133(15) -0.017(10) -0.014(10) -0.008(9)
Cl6A 0.41(4) 0.097(17) 0.055(14) -0.029(11) -0.025(16) -0.05(2)
C333 0.050(6) 0.061(7) 0.104(11) 0.006(7) 0.000(6) -0.020(5)
Cl77 0.059(2) 0.125(4) 0.154(4) 0.018(3) -0.014(2) -0.049(2)
Cl88 0.082(3) 0.064(3) 0.461(13) 0.039(5) 0.001(5) -0.018(2)
Cl99 0.168(4) 0.165(5) 0.117(4) -0.007(4) -0.035(3) -0.106(4)
C64 0.022(4) 0.030(5) 0.046(6) -0.005(4) -0.003(3) 0.001(3)
C65 0.035(5) 0.047(6) 0.031(5) -0.010(5) -0.002(4) -0.017(4)
C69 0.041(5) 0.053(7) 0.043(6) -0.002(5) -0.023(4) -0.023(5)
C66 0.045(5) 0.056(7) 0.026(5) -0.004(5) -0.002(4) -0.023(5)
C68 0.028(5) 0.041(6) 0.057(7) 0.005(5) -0.002(4) -0.019(4)
C67 0.037(5) 0.036(6) 0.046(6) 0.000(5) 0.002(4) -0.016(4)

loop_
_atom_type_symbol
_atom_type_description
_atom_type_scat_dispersion_real
_atom_type_scat_dispersion_imag
_atom_type_scat_source
C C 0.0033 0.0016 'International Tables Vol C Tables 4.2.6.8 and 6.1.1.4'
H H 0.0000 0.0000 'International Tables Vol C Tables 4.2.6.8 and 6.1.1.4'
P P 0.1023 0.0942 'International Tables Vol C Tables 4.2.6.8 and 6.1.1.4'
Cl Cl 0.1484 0.1585 'International Tables Vol C Tables 4.2.6.8 and 6.1.1.4'
Te Te -0.5308 1.6751 'International Tables Vol C Tables 4.2.6.8 and 6.1.1.4'
Pd Pd -0.9988 1.0072 'International Tables Vol C Tables 4.2.6.8 and 6.1.1.4'

loop_
_geom_angle_atom_site_label_1
_geom_angle_atom_site_label_2
_geom_angle_atom_site_label_3
_geom_angle
P1 Pd1 P2 96.11(8)
P1 Pd1 Te2 92.21(7)
P2 Pd1 Te2 171.59(6)
P1 Pd1 Te1 171.37(7)
P2 Pd1 Te1 92.34(5)
Te2 Pd1 Te1 79.39(2)
P3 Pd2 P4 96.01(8)
P3 Pd2 Te1 92.20(6)
P4 Pd2 Te1 171.75(6)
P3 Pd2 Te2 171.61(7)
P4 Pd2 Te2 92.38(6)
Te1 Pd2 Te2 79.41(2)
P5 Pd3 P6 91.85(9)
P5 Pd3 Te2 174.05(7)
P6 Pd3 Te2 93.82(7)
P5 Pd3 Te1 94.83(7)
P6 Pd3 Te1 173.12(7)
Te2 Pd3 Te1 79.44(3)
Pd2 Te1 Pd3 80.17(3)
Pd2 Te1 Pd1 84.69(2)
Pd3 Te1 Pd1 85.54(2)
Pd3 Te2 Pd2 80.20(2)
Pd3 Te2 Pd1 85.71(3)
Pd2 Te2 Pd1 84.68(3)
C4 P1 C1 102.5(4)
C4 P1 C10 105.2(4)
C1 P1 C10 102.6(4)
C4 P1 Pd1 116.7(3)
C1 P1 Pd1 114.0(3)
C10 P1 Pd1 114.1(3)
C16 P2 C22 105.9(4)
C16 P2 C3 102.9(4)
C22 P2 C3 100.4(4)
C16 P2 Pd1 114.2(3)
C22 P2 Pd1 115.6(3)
C3 P2 Pd1 116.2(3)
C31 P3 C37 103.8(4)
C31 P3 C28 103.7(5)
C37 P3 C28 104.4(4)
C31 P3 Pd2 116.7(3)
C37 P3 Pd2 114.5(3)
C28 P3 Pd2 112.4(3)
C43 P4 C49 104.5(4)
C43 P4 C30 102.8(4)
C49 P4 C30 103.2(4)
C43 P4 Pd2 113.6(3)
C49 P4 Pd2 116.0(3)
C30 P4 Pd2 115.2(3)
C64 P5 C58 105.0(4)
C64 P5 C57 106.5(5)
C58 P5 C57 103.1(4)
C64 P5 Pd3 110.0(3)
C58 P5 Pd3 117.8(3)
C57 P5 Pd3 113.6(3)
C70 P6 C55 105.2(5)
C70 P6 C76 106.0(4)
C55 P6 C76 102.3(5)
C70 P6 Pd3 111.3(3)
C55 P6 Pd3 114.1(3)
C76 P6 Pd3 116.9(3)
C2 C1 P1 113.8(6)
C2 C1 H1A 108.8
P1 C1 H1A 108.8
C2 C1 H1B 108.8
P1 C1 H1B 108.8
H1A C1 H1B 107.7
C1 C2 C3 113.2(7)
C1 C2 H2A 108.9
C3 C2 H2A 108.9
C1 C2 H2B 108.9
C3 C2 H2B 108.9
H2A C2 H2B 107.7
C2 C3 P2 112.4(6)
C2 C3 H3A 109.1
P2 C3 H3A 109.1
C2 C3 H3B 109.1
P2 C3 H3B 109.1
H3A C3 H3B 107.9
C9 C4 C5 117.5(9)
C9 C4 P1 122.0(7)
C5 C4 P1 120.2(8)
C6 C5 C4 120.1(10)
C6 C5 H5 119.9
C4 C5 H5 119.9
C7 C6 C5 119.6(10)
C7 C6 H6 120.2
C5 C6 H6 120.2
C8 C7 C6 121.4(10)
C8 C7 H7 119.3
C6 C7 H7 119.3
C9 C8 C7 121.9(11)
C9 C8 H8 119.0
C7 C8 H8 119.0
C8 C9 C4 119.2(10)
C8 C9 H9 120.4
C4 C9 H9 120.4
C15 C10 C11 118.7(8)
C15 C10 P1 120.9(7)
C11 C10 P1 120.4(7)
C12 C11 C10 120.1(9)
C12 C11 H11 120.0
C10 C11 H11 120.0
C11 C12 C13 119.2(9)
C11 C12 H12 120.4
C13 C12 H12 120.4
C14 C13 C12 122.2(9)
C14 C13 H13 118.9
C12 C13 H13 118.9
C13 C14 C15 118.3(8)
C13 C14 H14 120.8
C15 C14 H14 120.8
C10 C15 C14 121.4(8)
C10 C15 H15 119.3
C14 C15 H15 119.3
C17 C16 C21 118.0(9)
C17 C16 P2 121.1(7)
C21 C16 P2 120.9(7)
C16 C17 C18 120.4(10)
C16 C17 H17 119.8
C18 C17 H17 119.8
C19 C18 C17 122.5(11)
C19 C18 H18 118.8
C17 C18 H18 118.8
C18 C19 C20 117.0(11)
C18 C19 H19 121.5
C20 C19 H19 121.5
C19 C20 C21 119.9(11)
C19 C20 H20 120.1
C21 C20 H20 120.1
C20 C21 C16 122.3(10)
C20 C21 H21 118.9
C16 C21 H21 118.9
C23 C22 C27 118.6(8)
C23 C22 P2 120.9(6)
C27 C22 P2 120.5(7)
C24 C23 C22 121.6(8)
C24 C23 H23 119.2
C22 C23 H23 119.2
C23 C24 C25 119.4(9)
C23 C24 H24 120.3
C25 C24 H24 120.3
C26 C25 C24 120.2(9)
C26 C25 H25 119.9
C24 C25 H25 119.9
C25 C26 C27 121.3(9)
C25 C26 H26 119.3
C27 C26 H26 119.3
C26 C27 C22 118.9(9)
C26 C27 H27 120.6
C22 C27 H27 120.6
C29 C28 P3 110.0(7)
C29 C28 H28A 109.7
P3 C28 H28A 109.7
C29 C28 H28B 109.7
P3 C28 H28B 109.7
H28A C28 H28B 108.2
C28 C29 C30 111.7(7)
C28 C29 H29A 109.3
C30 C29 H29A 109.3
C28 C29 H29B 109.3
C30 C29 H29B 109.3
H29A C29 H29B 107.9
C29 C30 P4 111.6(7)
C29 C30 H30A 109.3
P4 C30 H30A 109.3
C29 C30 H30B 109.3
P4 C30 H30B 109.3
H30A C30 H30B 108.0
C32 C31 C36 116.5(9)
C32 C31 P3 121.5(7)
C36 C31 P3 121.7(8)
C33 C32 C31 121.2(10)
C33 C32 H32 119.4
C31 C32 H32 119.4
C34 C33 C32 120.7(12)
C34 C33 H33 119.7
C32 C33 H33 119.7
C35 C34 C33 120.0(12)
C35 C34 H34 120.0
C33 C34 H34 120.0
C34 C35 C36 120.1(11)
C34 C35 H35 119.9
C36 C35 H35 119.9
C35 C36 C31 121.4(11)
C35 C36 H36 119.3
C31 C36 H36 119.3
C42 C37 C38 120.2(9)
C42 C37 P3 121.5(7)
C38 C37 P3 118.3(8)
C37 C38 C39 117.8(12)
C37 C38 H38 121.1
C39 C38 H38 121.1
C40 C39 C38 121.1(11)
C40 C39 H39 119.5
C38 C39 H39 119.5
C41 C40 C39 119.6(11)
C41 C40 H40 120.2
C39 C40 H40 120.2
C40 C41 C42 119.8(12)
C40 C41 H41 120.1
C42 C41 H41 120.1
C41 C42 C37 121.5(10)
C41 C42 H42 119.3
C37 C42 H42 119.3
C48 C43 C44 116.4(9)
C48 C43 P4 122.3(8)
C44 C43 P4 121.2(8)
C43 C44 C45 123.1(10)
C43 C44 H44 118.5
C45 C44 H44 118.5
C46 C45 C44 117.4(10)
C46 C45 H45 121.3
C44 C45 H45 121.3
C47 C46 C45 120.9(11)
C47 C46 H46 119.6
C45 C46 H46 119.6
C48 C47 C46 118.9(11)
C48 C47 H47 120.5
C46 C47 H47 120.5
C47 C48 C43 123.1(10)
C47 C48 H48 118.4
C43 C48 H48 118.4
C50 C49 C54 119.7(8)
C50 C49 P4 120.3(7)
C54 C49 P4 119.8(7)
C51 C50 C49 121.0(9)
C51 C50 H50 119.5
C49 C50 H50 119.5
C50 C51 C52 119.4(9)
C50 C51 H51 120.3
C52 C51 H51 120.3
C53 C52 C51 119.9(9)
C53 C52 H52 120.1
C51 C52 H52 120.1
C52 C53 C54 120.2(10)
C52 C53 H53 119.9
C54 C53 H53 119.9
C53 C54 C49 119.8(10)
C53 C54 H54 120.1
C49 C54 H54 120.1
C56 C55 P6 114.7(7)
C56 C55 H55A 108.6
P6 C55 H55A 108.6
C56 C55 H55B 108.6
P6 C55 H55B 108.6
H55A C55 H55B 107.6
C57 C56 C55 113.7(9)
C57 C56 H56A 108.8
C55 C56 H56A 108.8
C57 C56 H56B 108.8
C55 C56 H56B 108.8
H56A C56 H56B 107.7
C56 C57 P5 115.7(6)
C56 C57 H57A 108.4
P5 C57 H57A 108.4
C56 C57 H57B 108.4
P5 C57 H57B 108.4
H57A C57 H57B 107.4
C63 C58 C59 118.7(8)
C63 C58 P5 119.5(8)
C59 C58 P5 121.8(6)
C58 C59 C60 122.1(8)
C58 C59 H59 118.9
C60 C59 H59 118.9
C59 C60 C61 118.6(10)
C59 C60 H60 120.7
C61 C60 H60 120.7
C62 C61 C60 120.8(10)
C62 C61 H61 119.6
C60 C61 H61 119.6
C61 C62 C63 120.8(9)
C61 C62 H62 119.6
C63 C62 H62 119.6
C58 C63 C62 119.0(10)
C58 C63 H63 120.5
C62 C63 H63 120.5
C71 C70 C75 118.3(10)
C71 C70 P6 122.1(9)
C75 C70 P6 119.6(8)
C70 C71 C72 121.1(12)
C70 C71 H71 119.4
C72 C71 H71 119.4
C71 C72 C73 117.7(12)
C71 C72 H72 121.2
C73 C72 H72 121.2
C74 C73 C72 122.4(11)
C74 C73 H73 118.8
C72 C73 H73 118.8
C73 C74 C75 118.7(12)
C73 C74 H74 120.6
C75 C74 H74 120.6
C74 C75 C70 121.7(10)
C74 C75 H75 119.1
C70 C75 H75 119.1
C81 C76 C77 120.0(10)
C81 C76 P6 119.6(8)
C77 C76 P6 120.4(8)
C78 C77 C76 117.0(12)
C78 C77 H77 121.5
C76 C77 H77 121.5
C79 C78 C77 123.8(12)
C79 C78 H78 118.1
C77 C78 H78 118.1
C80 C79 C78 118.8(11)
C80 C79 H79 120.6
C78 C79 H79 120.6
C79 C80 C81 121.4(12)
C79 C80 H80 119.3
C81 C80 H80 119.3
C80 C81 C76 119.0(11)
C80 C81 H81 120.5
C76 C81 H81 120.5
Cl22 C111 Cl11 118.4(11)
Cl22 C111 Cl33 100.2(9)
Cl11 C111 Cl33 111.2(11)
Cl22 C111 H111 108.8
Cl11 C111 H111 108.8
Cl33 C111 H111 108.8
Cl1A C101 Cl2A 100.4(12)
Cl1A C101 Cl3A 123.7(14)
Cl2A C101 Cl3A 110.7(12)
Cl1A C101 H101 107.0
Cl2A C101 H101 107.0
Cl3A C101 H101 107.0
Cl44 C222 Cl55 112.5(10)
Cl44 C222 Cl66 118.9(11)
Cl55 C222 Cl66 110.3(10)
Cl44 C222 H222 104.5
Cl55 C222 H222 104.5
Cl66 C222 H222 104.5
Cl5A C201 Cl6A 107(2)
Cl5A C201 Cl4A 111.1(14)
Cl6A C201 Cl4A 112.5(18)
Cl5A C201 H201 108.8
Cl6A C201 H201 108.8
Cl4A C201 H201 108.8
Cl88 C333 Cl99 106.6(7)
Cl88 C333 Cl77 109.8(6)
Cl99 C333 Cl77 112.5(7)
Cl88 C333 H333 109.3
Cl99 C333 H333 109.3
Cl77 C333 H333 109.3
C69 C64 C65 116.1(9)
C69 C64 P5 120.6(7)
C65 C64 P5 123.2(7)
C66 C65 C64 121.2(9)
C66 C65 H65 119.4
C64 C65 H65 119.4
C68 C69 C64 122.9(9)
C68 C69 H69 118.5
C64 C69 H69 118.5
C67 C66 C65 118.9(9)
C67 C66 H66 120.5
C65 C66 H66 120.5
C69 C68 C67 118.3(9)
C69 C68 H68 120.9
C67 C68 H68 120.9
C66 C67 C68 122.4(9)
C66 C67 H67 118.8
C68 C67 H67 118.8

loop_
_geom_bond_atom_site_label_1
_geom_bond_atom_site_label_2
_geom_bond_distance
Pd1 P1 2.293(2)
Pd1 P2 2.298(2)
Pd1 Te2 2.6013(9)
Pd1 Te1 2.6045(7)
Pd2 P3 2.291(2)
Pd2 P4 2.295(2)
Pd2 Te1 2.6005(8)
Pd2 Te2 2.6038(8)
Pd3 P5 2.289(2)
Pd3 P6 2.297(3)
Pd3 Te2 2.5989(8)
Pd3 Te1 2.6037(9)
P1 C4 1.811(10)
P1 C1 1.820(9)
P1 C10 1.827(10)
P2 C16 1.799(9)
P2 C22 1.814(9)
P2 C3 1.816(8)
P3 C31 1.804(10)
P3 C37 1.834(9)
P3 C28 1.878(10)
P4 C43 1.809(10)
P4 C49 1.838(8)
P4 C30 1.851(9)
P5 C64 1.788(9)
P5 C58 1.820(9)
P5 C57 1.817(10)
P6 C70 1.825(10)
P6 C55 1.820(10)
P6 C76 1.829(10)
C1 C2 1.493(13)
C1 H1A 0.9900
C1 H1B 0.9900
C2 C3 1.559(11)
C2 H2A 0.9900
C2 H2B 0.9900
C3 H3A 0.9900
C3 H3B 0.9900
C4 C9 1.422(13)
C4 C5 1.424(12)
C5 C6 1.370(14)
C5 H5 0.9500
C6 C7 1.352(15)
C6 H6 0.9500
C7 C8 1.355(15)
C7 H7 0.9500
C8 C9 1.342(14)
C8 H8 0.9500
C9 H9 0.9500
C10 C15 1.360(11)
C10 C11 1.426(11)
C11 C12 1.366(13)
C11 H11 0.9500
C12 C13 1.387(13)
C12 H12 0.9500
C13 C14 1.362(12)
C13 H13 0.9500
C14 C15 1.402(13)
C14 H14 0.9500
C15 H15 0.9500
C16 C17 1.367(12)
C16 C21 1.386(13)
C17 C18 1.376(14)
C17 H17 0.9500
C18 C19 1.389(17)
C18 H18 0.9500
C19 C20 1.396(16)
C19 H19 0.9500
C20 C21 1.378(14)
C20 H20 0.9500
C21 H21 0.9500
C22 C23 1.386(13)
C22 C27 1.425(11)
C23 C24 1.363(13)
C23 H23 0.9500
C24 C25 1.398(14)
C24 H24 0.9500
C25 C26 1.364(14)
C25 H25 0.9500
C26 C27 1.377(13)
C26 H26 0.9500
C27 H27 0.9500
C28 C29 1.532(14)
C28 H28A 0.9900
C28 H28B 0.9900
C29 C30 1.515(11)
C29 H29A 0.9900
C29 H29B 0.9900
C30 H30A 0.9900
C30 H30B 0.9900
C31 C32 1.401(14)
C31 C36 1.446(13)
C32 C33 1.361(16)
C32 H32 0.9500
C33 C34 1.383(17)
C33 H33 0.9500
C34 C35 1.390(17)
C34 H34 0.9500
C35 C36 1.341(15)
C35 H35 0.9500
C36 H36 0.9500
C37 C42 1.372(14)
C37 C38 1.379(12)
C38 C39 1.417(16)
C38 H38 0.9500
C39 C40 1.363(18)
C39 H39 0.9500
C40 C41 1.381(15)
C40 H40 0.9500
C41 C42 1.358(13)
C41 H41 0.9500
C42 H42 0.9500
C43 C48 1.389(13)
C43 C44 1.372(13)
C44 C45 1.390(14)
C44 H44 0.9500
C45 C46 1.393(15)
C45 H45 0.9500
C46 C47 1.379(15)
C46 H46 0.9500
C47 C48 1.355(14)
C47 H47 0.9500
C48 H48 0.9500
C49 C50 1.387(13)
C49 C54 1.383(12)
C50 C51 1.354(12)
C50 H50 0.9500
C51 C52 1.398(14)
C51 H51 0.9500
C52 C53 1.385(14)
C52 H52 0.9500
C53 C54 1.372(11)
C53 H53 0.9500
C54 H54 0.9500
C55 C56 1.539(13)
C55 H55A 0.9900
C55 H55B 0.9900
C56 C57 1.542(13)
C56 H56A 0.9900
C56 H56B 0.9900
C57 H57A 0.9900
C57 H57B 0.9900
C58 C63 1.375(11)
C58 C59 1.368(13)
C59 C60 1.365(13)
C59 H59 0.9500
C60 C61 1.391(13)
C60 H60 0.9500
C61 C62 1.318(15)
C61 H61 0.9500
C62 C63 1.417(13)
C62 H62 0.9500
C63 H63 0.9500
C70 C71 1.358(15)
C70 C75 1.372(14)
C71 C72 1.375(16)
C71 H71 0.9500
C72 C73 1.408(18)
C72 H72 0.9500
C73 C74 1.300(16)
C73 H73 0.9500
C74 C75 1.385(13)
C74 H74 0.9500
C75 H75 0.9500
C76 C81 1.387(14)
C76 C77 1.417(14)
C77 C78 1.379(15)
C77 H77 0.9500
C78 C79 1.342(16)
C78 H78 0.9500
C79 C80 1.368(16)
C79 H79 0.9500
C80 C81 1.387(15)
C80 H80 0.9500
C81 H81 0.9500
C111 Cl22 1.694(12)
C111 Cl11 1.704(12)
C111 Cl33 1.709(12)
C111 H111 1.0000
C101 Cl1A 1.690(16)
C101 Cl2A 1.693(17)
C101 Cl3A 1.693(15)
C101 H101 1.0000
C222 Cl44 1.705(14)
C222 Cl55 1.714(12)
C222 Cl66 1.723(10)
C222 H222 1.0000
C201 Cl5A 1.737(18)
C201 Cl6A 1.752(18)
C201 Cl4A 1.747(17)
C201 H201 1.0000
C333 Cl88 1.719(11)
C333 Cl99 1.721(12)
C333 Cl77 1.688(9)
C333 H333 1.0000
C64 C69 1.399(12)
C64 C65 1.407(13)
C65 C66 1.392(12)
C65 H65 0.9500
C69 C68 1.364(12)
C69 H69 0.9500
C66 C67 1.351(13)
C66 H66 0.9500
C68 C67 1.373(14)
C68 H68 0.9500
C67 H67 0.9500

loop_
_geom_torsion_atom_site_label_1
_geom_torsion_atom_site_label_2
_geom_torsion_atom_site_label_3
_geom_torsion_atom_site_label_4
_geom_torsion
P3 Pd2 Te1 Pd3 -134.36(7)
P4 Pd2 Te1 Pd3 40.1(5)
Te2 Pd2 Te1 Pd3 45.57(2)
P3 Pd2 Te1 Pd1 139.26(7)
P4 Pd2 Te1 Pd1 -46.3(5)
Te2 Pd2 Te1 Pd1 -40.81(2)
P5 Pd3 Te1 Pd2 135.96(6)
P6 Pd3 Te1 Pd2 -57.7(6)
Te2 Pd3 Te1 Pd2 -45.68(2)
P5 Pd3 Te1 Pd1 -138.67(6)
P6 Pd3 Te1 Pd1 27.6(6)
Te2 Pd3 Te1 Pd1 39.69(2)
P1 Pd1 Te1 Pd2 54.2(4)
P2 Pd1 Te1 Pd2 -137.61(6)
Te2 Pd1 Te1 Pd2 40.86(2)
P1 Pd1 Te1 Pd3 -26.4(4)
P2 Pd1 Te1 Pd3 141.87(6)
Te2 Pd1 Te1 Pd3 -39.66(2)
P5 Pd3 Te2 Pd2 61.5(6)
P6 Pd3 Te2 Pd2 -135.84(7)
Te1 Pd3 Te2 Pd2 45.60(2)
P5 Pd3 Te2 Pd1 -23.8(6)
P6 Pd3 Te2 Pd1 138.82(7)
Te1 Pd3 Te2 Pd1 -39.74(2)
P3 Pd2 Te2 Pd3 -45.2(5)
P4 Pd2 Te2 Pd3 133.54(7)
Te1 Pd2 Te2 Pd3 -45.67(2)
P3 Pd2 Te2 Pd1 41.4(5)
P4 Pd2 Te2 Pd1 -139.91(7)
Te1 Pd2 Te2 Pd1 40.87(2)
P1 Pd1 Te2 Pd3 -138.28(6)
P2 Pd1 Te2 Pd3 50.2(4)
Te1 Pd1 Te2 Pd3 39.73(2)
P1 Pd1 Te2 Pd2 141.18(6)
P2 Pd1 Te2 Pd2 -30.3(4)
Te1 Pd1 Te2 Pd2 -40.80(2)
P2 Pd1 P1 C4 -143.4(3)
Te2 Pd1 P1 C4 37.9(3)
Te1 Pd1 P1 C4 24.8(6)
P2 Pd1 P1 C1 -24.1(4)
Te2 Pd1 P1 C1 157.2(3)
Te1 Pd1 P1 C1 144.1(5)
P2 Pd1 P1 C10 93.4(3)
Te2 Pd1 P1 C10 -85.3(3)
Te1 Pd1 P1 C10 -98.4(5)
P1 Pd1 P2 C16 -96.3(3)
Te2 Pd1 P2 C16 75.2(5)
Te1 Pd1 P2 C16 85.5(3)
P1 Pd1 P2 C22 140.6(3)
Te2 Pd1 P2 C22 -48.0(6)
Te1 Pd1 P2 C22 -37.7(3)
P1 Pd1 P2 C3 23.3(3)
Te2 Pd1 P2 C3 -165.3(5)
Te1 Pd1 P2 C3 -155.0(3)
P4 Pd2 P3 C31 149.4(4)
Te1 Pd2 P3 C31 -31.4(4)
Te2 Pd2 P3 C31 -31.9(7)
P4 Pd2 P3 C37 -89.0(3)
Te1 Pd2 P3 C37 90.2(3)
Te2 Pd2 P3 C37 89.7(6)
P4 Pd2 P3 C28 29.9(4)
Te1 Pd2 P3 C28 -150.9(4)
Te2 Pd2 P3 C28 -151.4(5)
P3 Pd2 P4 C43 91.1(3)
Te1 Pd2 P4 C43 -83.3(6)
Te2 Pd2 P4 C43 -88.7(3)
P3 Pd2 P4 C49 -147.7(3)
Te1 Pd2 P4 C49 37.8(7)
Te2 Pd2 P4 C49 32.5(3)
P3 Pd2 P4 C30 -27.1(3)
Te1 Pd2 P4 C30 158.5(5)
Te2 Pd2 P4 C30 153.1(3)
P6 Pd3 P5 C64 -79.3(3)
Te2 Pd3 P5 C64 83.4(7)
Te1 Pd3 P5 C64 99.1(3)
P6 Pd3 P5 C58 160.5(4)
Te2 Pd3 P5 C58 -36.8(8)
Te1 Pd3 P5 C58 -21.1(4)
P6 Pd3 P5 C57 39.9(3)
Te2 Pd3 P5 C57 -157.5(6)
Te1 Pd3 P5 C57 -141.7(3)
P5 Pd3 P6 C70 78.6(3)
Te2 Pd3 P6 C70 -99.7(3)
Te1 Pd3 P6 C70 -87.8(7)
P5 Pd3 P6 C55 -40.3(4)
Te2 Pd3 P6 C55 141.5(4)
Te1 Pd3 P6 C55 153.4(6)
P5 Pd3 P6 C76 -159.5(4)
Te2 Pd3 P6 C76 22.3(4)
Te1 Pd3 P6 C76 34.2(8)
C4 P1 C1 C2 179.6(6)
C10 P1 C1 C2 -71.4(7)
Pd1 P1 C1 C2 52.5(7)
P1 C1 C2 C3 -81.7(8)
C1 C2 C3 P2 78.0(8)
C16 P2 C3 C2 78.1(7)
C22 P2 C3 C2 -172.8(7)
Pd1 P2 C3 C2 -47.4(7)
C1 P1 C4 C9 141.6(7)
C10 P1 C4 C9 34.6(8)
Pd1 P1 C4 C9 -93.0(7)
C1 P1 C4 C5 -44.6(8)
C10 P1 C4 C5 -151.6(7)
Pd1 P1 C4 C5 80.8(7)
C9 C4 C5 C6 -2.3(13)
P1 C4 C5 C6 -176.4(8)
C4 C5 C6 C7 -1.0(16)
C5 C6 C7 C8 3.9(17)
C6 C7 C8 C9 -3.4(16)
C7 C8 C9 C4 -0.1(15)
C5 C4 C9 C8 2.8(13)
P1 C4 C9 C8 176.8(7)
C4 P1 C10 C15 -125.8(8)
C1 P1 C10 C15 127.3(8)
Pd1 P1 C10 C15 3.4(9)
C4 P1 C10 C11 55.7(9)
C1 P1 C10 C11 -51.2(8)
Pd1 P1 C10 C11 -175.0(7)
C15 C10 C11 C12 -4.6(15)
P1 C10 C11 C12 173.9(9)
C10 C11 C12 C13 2.5(17)
C11 C12 C13 C14 0.2(17)
C12 C13 C14 C15 -0.8(16)
C11 C10 C15 C14 4.0(15)
P1 C10 C15 C14 -174.5(8)
C13 C14 C15 C10 -1.3(15)
C22 P2 C16 C17 130.5(7)
C3 P2 C16 C17 -124.6(7)
Pd1 P2 C16 C17 2.2(7)
C22 P2 C16 C21 -51.6(8)
C3 P2 C16 C21 53.4(8)
Pd1 P2 C16 C21 -179.8(6)
C21 C16 C17 C18 -2.1(12)
P2 C16 C17 C18 175.9(7)
C16 C17 C18 C19 2.5(15)
C17 C18 C19 C20 -1.5(16)
C18 C19 C20 C21 0.4(15)
C19 C20 C21 C16 -0.2(15)
C17 C16 C21 C20 1.1(13)
P2 C16 C21 C20 -177.0(7)
C16 P2 C22 C23 156.5(8)
C3 P2 C22 C23 49.8(9)
Pd1 P2 C22 C23 -76.1(8)
C16 P2 C22 C27 -25.8(9)
C3 P2 C22 C27 -132.5(8)
Pd1 P2 C22 C27 101.7(8)
C27 C22 C23 C24 2.4(16)
P2 C22 C23 C24 -179.8(9)
C22 C23 C24 C25 -2.8(17)
C23 C24 C25 C26 1.0(17)
C24 C25 C26 C27 1.1(18)
C25 C26 C27 C22 -1.4(17)
C23 C22 C27 C26 -0.3(15)
P2 C22 C27 C26 -178.1(8)
C31 P3 C28 C29 175.2(5)
C37 P3 C28 C29 66.8(6)
Pd2 P3 C28 C29 -57.9(6)
P3 C28 C29 C30 86.1(8)
C28 C29 C30 P4 -81.4(9)
C43 P4 C30 C29 -73.5(8)
C49 P4 C30 C29 178.0(7)
Pd2 P4 C30 C29 50.6(8)
C37 P3 C31 C32 158.6(7)
C28 P3 C31 C32 49.7(8)
Pd2 P3 C31 C32 -74.4(8)
C37 P3 C31 C36 -28.2(8)
C28 P3 C31 C36 -137.1(7)
Pd2 P3 C31 C36 98.8(7)
C36 C31 C32 C33 2.6(14)
P3 C31 C32 C33 176.1(8)
C31 C32 C33 C34 -0.4(17)
C32 C33 C34 C35 -1.2(18)
C33 C34 C35 C36 0.5(18)
C34 C35 C36 C31 1.8(16)
C32 C31 C36 C35 -3.3(13)
P3 C31 C36 C35 -176.8(8)
C31 P3 C37 C42 113.9(9)
C28 P3 C37 C42 -137.8(9)
Pd2 P3 C37 C42 -14.5(9)
C31 P3 C37 C38 -64.8(9)
C28 P3 C37 C38 43.6(9)
Pd2 P3 C37 C38 166.8(7)
C42 C37 C38 C39 -0.2(17)
P3 C37 C38 C39 178.5(9)
C37 C38 C39 C40 -0.3(19)
C38 C39 C40 C41 2(2)
C39 C40 C41 C42 -3.3(19)
C40 C41 C42 C37 2.9(17)
C38 C37 C42 C41 -1.1(16)
P3 C37 C42 C41 -179.7(9)
C49 P4 C43 C48 48.3(8)
C30 P4 C43 C48 -59.2(8)
Pd2 P4 C43 C48 175.7(7)
C49 P4 C43 C44 -134.3(8)
C30 P4 C43 C44 118.2(8)
Pd2 P4 C43 C44 -6.9(9)
C48 C43 C44 C45 0.3(14)
P4 C43 C44 C45 -177.2(7)
C43 C44 C45 C46 2.5(15)
C44 C45 C46 C47 -3.3(16)
C45 C46 C47 C48 1.2(17)
C46 C47 C48 C43 1.9(16)
C44 C43 C48 C47 -2.6(14)
P4 C43 C48 C47 174.9(8)
C43 P4 C49 C50 31.1(8)
C30 P4 C49 C50 138.3(7)
Pd2 P4 C49 C50 -94.8(7)
C43 P4 C49 C54 -153.4(7)
C30 P4 C49 C54 -46.2(8)
Pd2 P4 C49 C54 80.7(7)
C54 C49 C50 C51 2.1(14)
P4 C49 C50 C51 177.6(7)
C49 C50 C51 C52 0.3(15)
C50 C51 C52 C53 -1.8(15)
C51 C52 C53 C54 0.8(15)
C52 C53 C54 C49 1.6(14)
C50 C49 C54 C53 -3.1(13)
P4 C49 C54 C53 -178.6(7)
C70 P6 C55 C56 -63.2(8)
C76 P6 C55 C56 -173.8(7)
Pd3 P6 C55 C56 59.1(8)
P6 C55 C56 C57 -70.9(10)
C55 C56 C57 P5 71.4(10)
C64 P5 C57 C56 62.2(8)
C58 P5 C57 C56 172.4(7)
Pd3 P5 C57 C56 -59.0(8)
C64 P5 C58 C63 146.1(8)
C57 P5 C58 C63 34.8(9)
Pd3 P5 C58 C63 -91.2(8)
C64 P5 C58 C59 -35.9(9)
C57 P5 C58 C59 -147.3(8)
Pd3 P5 C58 C59 86.8(8)
C63 C58 C59 C60 0.2(15)
P5 C58 C59 C60 -177.7(8)
C58 C59 C60 C61 -0.1(15)
C59 C60 C61 C62 0.2(17)
C60 C61 C62 C63 -0.5(18)
C59 C58 C63 C62 -0.5(14)
P5 C58 C63 C62 177.5(8)
C61 C62 C63 C58 0.6(17)
C55 P6 C70 C71 -29.0(11)
C76 P6 C70 C71 78.9(11)
Pd3 P6 C70 C71 -153.0(9)
C55 P6 C70 C75 151.8(8)
C76 P6 C70 C75 -100.3(8)
Pd3 P6 C70 C75 27.8(9)
C75 C70 C71 C72 0(2)
P6 C70 C71 C72 -179.0(13)
C70 C71 C72 C73 -1(3)
C71 C72 C73 C74 0(3)
C72 C73 C74 C75 2(2)
C73 C74 C75 C70 -3.3(17)
C71 C70 C75 C74 2.0(16)
P6 C70 C75 C74 -178.7(8)
C70 P6 C76 C81 -162.2(8)
C55 P6 C76 C81 -52.2(9)
Pd3 P6 C76 C81 73.1(9)
C70 P6 C76 C77 18.2(10)
C55 P6 C76 C77 128.2(9)
Pd3 P6 C76 C77 -106.5(9)
C81 C76 C77 C78 -1.7(16)
P6 C76 C77 C78 177.9(9)
C76 C77 C78 C79 0.3(19)
C77 C78 C79 C80 0(2)
C78 C79 C80 C81 0.9(19)
C79 C80 C81 C76 -2.3(17)
C77 C76 C81 C80 2.7(16)
P6 C76 C81 C80 -176.9(8)
C58 P5 C64 C69 94.2(8)
C57 P5 C64 C69 -156.9(8)
Pd3 P5 C64 C69 -33.5(8)
C58 P5 C64 C65 -88.9(8)
C57 P5 C64 C65 20.0(8)
Pd3 P5 C64 C65 143.5(7)
C69 C64 C65 C66 2.8(13)
P5 C64 C65 C66 -174.2(7)
C65 C64 C69 C68 -2.2(14)
P5 C64 C69 C68 174.9(8)
C64 C65 C66 C67 -0.4(15)
C64 C69 C68 C67 -0.8(15)
C65 C66 C67 C68 -2.9(15)
C69 C68 C67 C66 3.5(15)
